data_7219852
loop_
_publ_author_name
'Calahorro, Antonio J.'
'San Sebasti\'an, Eider'
'Salinas-Castillo, Alfonso'
'Seco, Jose M.'
'Mendicute-Fierro, Claudio'
'Fern\'andez, Bel\'en'
'Rodr\'iguez-Di\'eguez, Antonio'

_publ_section_title
;
 Effect of \p--\p stacking interactions on the emission properties of
 cadmium metal--organic frameworks based on
 1,4-bis(4-pyridyl)-2,3-diaza-1,3-butadiene
;
_journal_issue 19
_journal_name_full CrystEngComm
_journal_page_first 3659
_journal_paper_doi 10.1039/C5CE00010F
_journal_volume 17
_journal_year 2015
_chemical_formula_sum 'C16 H14 Cd N4 O4'
_chemical_formula_weight 438.71
_chemical_name_systematic
;
 ?
;
_space_group_IT_number 14
_symmetry_cell_setting monoclinic
_symmetry_space_group_name_Hall '-P 2ybc'
_symmetry_space_group_name_H-M 'P 1 21/c 1'
_atom_sites_solution_hydrogens geom
_atom_sites_solution_primary direct
_atom_sites_solution_secondary difmap
_audit_creation_method SHELXL-97
_audit_update_record
;
2014-11-02 deposited with the CCDC.
2015-03-10 downloaded from the CCDC.
;
_cell_angle_alpha 90.00
_cell_angle_beta 109.602(6)
_cell_angle_gamma 90.00
_cell_formula_units_Z 4
_cell_length_a 10.667(6)
_cell_length_b 11.908(6)
_cell_length_c 13.161(7)
_cell_measurement_reflns_used 2149
_cell_measurement_temperature 100(2)
_cell_measurement_theta_max 24.87
_cell_measurement_theta_min 2.37
_cell_volume 1574.9(15)
_computing_cell_refinement 'Bruker smart'
_computing_data_collection 'Bruker smart'
_computing_data_reduction 'Bruker smart'
_computing_molecular_graphics 'Bruker SHELXTL'
_computing_publication_material 'SHELXL-97 (Sheldrick, 1997)'
_computing_structure_refinement 'SHELXL-97 (Sheldrick, 1997)'
_computing_structure_solution 'SHELXL-97 (Sheldrick, 1990)'
_diffrn_ambient_temperature 100(2)
_diffrn_measured_fraction_theta_full 0.997
_diffrn_measured_fraction_theta_max 0.997
_diffrn_measurement_device_type 'Bruker Axs APEX automatic diffractometer'
_diffrn_measurement_method 'phi and omega scans'
_diffrn_radiation_monochromator graphite
_diffrn_radiation_source 'fine-focus sealed tube'
_diffrn_radiation_type MoK\a
_diffrn_radiation_wavelength 0.71069
_diffrn_reflns_av_R_equivalents 0.0453
_diffrn_reflns_av_sigmaI/netI 0.0519
_diffrn_reflns_limit_h_max 12
_diffrn_reflns_limit_h_min -8
_diffrn_reflns_limit_k_max 12
_diffrn_reflns_limit_k_min -14
_diffrn_reflns_limit_l_max 15
_diffrn_reflns_limit_l_min -15
_diffrn_reflns_number 8157
_diffrn_reflns_theta_full 24.99
_diffrn_reflns_theta_max 24.99
_diffrn_reflns_theta_min 2.03
_exptl_absorpt_coefficient_mu 1.418
_exptl_absorpt_correction_T_max 0.746
_exptl_absorpt_correction_T_min 0.683
_exptl_absorpt_correction_type empirical
_exptl_absorpt_process_details 'Bruker SADABS (Bruker, 1999)'
_exptl_crystal_colour yellow
_exptl_crystal_density_diffrn 1.850
_exptl_crystal_density_method 'not measured'
_exptl_crystal_description prismatic
_exptl_crystal_F_000 872
_exptl_crystal_size_max 0.18
_exptl_crystal_size_mid 0.18
_exptl_crystal_size_min 0.14
_refine_diff_density_max 0.926
_refine_diff_density_min -0.520
_refine_diff_density_rms 0.119
_refine_ls_extinction_method none
_refine_ls_goodness_of_fit_ref 1.062
_refine_ls_hydrogen_treatment constr
_refine_ls_matrix_type full
_refine_ls_number_parameters 226
_refine_ls_number_reflns 2762
_refine_ls_number_restraints 0
_refine_ls_restrained_S_all 1.062
_refine_ls_R_factor_all 0.0456
_refine_ls_R_factor_gt 0.0373
_refine_ls_shift/su_max 0.000
_refine_ls_shift/su_mean 0.000
_refine_ls_structure_factor_coef Fsqd
_refine_ls_weighting_details 'calc w=1/[\s^2^(Fo^2^)+(0.0380P)^2^+1.7484P] where P=(Fo^2^+2Fc^2^)/3'
_refine_ls_weighting_scheme calc
_refine_ls_wR_factor_gt 0.0849
_refine_ls_wR_factor_ref 0.0901
_reflns_number_gt 2353
_reflns_number_total 2762
_reflns_threshold_expression >2sigma(I)
_cod_data_source_file c5ce00010f2.cif
_cod_data_source_block ac2100m_0m
_cod_depositor_comments
;
The following automatic conversions were performed:

'_symmetry_cell_setting' value 'Monoclinic' changed to 'monoclinic'
according to
/usr/data/users/saulius/crontab/automatic-downloads/rss-feeds/RSC/lib/dictionaries/cif_core.dic
dictionary named 'cif_core.dic' version 2.4.2 from 2011-04-26.

'_exptl_absorpt_correction_type' value 'Empirical' changed to
'empirical' according to
/usr/data/users/saulius/crontab/automatic-downloads/rss-feeds/RSC/lib/dictionaries/cif_core.dic
dictionary named 'cif_core.dic' version 2.4.2 from 2011-04-26.

Automatic conversion script
Id: cif_fix_values 3105 2015-03-04 15:46:00Z robertas 

 Adding full bibliography for 7219850--7219856.cif.
;
_cod_original_cell_volume 1574.8(15)
_cod_original_sg_symbol_H-M P21/c
_cod_database_code 7219852

loop_
_symmetry_equiv_pos_as_xyz
'x, y, z'
'-x, y+1/2, -z+1/2'
'-x, -y, -z'
'x, -y-1/2, z-1/2'

loop_
_atom_site_label
_atom_site_type_symbol
_atom_site_fract_x
_atom_site_fract_y
_atom_site_fract_z
_atom_site_U_iso_or_equiv
_atom_site_adp_type
_atom_site_occupancy
_atom_site_symmetry_multiplicity
_atom_site_calc_flag
_atom_site_refinement_flags
Cd1 Cd 0.06709(3) 0.05871(3) 0.39444(2) 0.01471(13) Uani 1 1 d .
C1A C -0.1940(5) 0.2089(4) 0.3685(4) 0.0228(11) Uani 1 1 d .
H1A H -0.2332 0.1382 0.3590 0.027 Uiso 1 1 calc R
C1B C -0.1656(4) -0.0847(4) 0.3216(3) 0.0140(10) Uani 1 1 d .
C2A C -0.2745(5) 0.3021(4) 0.3618(4) 0.0230(11) Uani 1 1 d .
H2A H -0.3651 0.2939 0.3494 0.028 Uiso 1 1 calc R
C2B C -0.2764(4) -0.1675(4) 0.3110(4) 0.0200(10) Uani 1 1 d .
H2B1 H -0.3501 -0.1277 0.3220 0.024 Uiso 1 1 calc R
H2B2 H -0.2451 -0.2226 0.3682 0.024 Uiso 1 1 calc R
C3A C -0.2166(5) 0.4082(4) 0.3740(4) 0.0237(11) Uani 1 1 d .
C3B C -0.3286(4) -0.2299(4) 0.2032(4) 0.0204(10) Uani 1 1 d .
H3B1 H -0.4050 -0.2742 0.2029 0.024 Uiso 1 1 calc R
H3B2 H -0.3597 -0.1745 0.1462 0.024 Uiso 1 1 calc R
C4A C -0.0804(5) 0.4163(4) 0.3888(4) 0.0266(12) Uani 1 1 d .
H4A H -0.0391 0.4859 0.3936 0.032 Uiso 1 1 calc R
C4B C -0.2304(4) -0.3074(4) 0.1759(4) 0.0157(10) Uani 1 1 d .
C5A C -0.0099(5) 0.3186(4) 0.3960(4) 0.0261(11) Uani 1 1 d .
H5A H 0.0808 0.3240 0.4073 0.031 Uiso 1 1 calc R
C6A C -0.2921(5) 0.5109(4) 0.3784(4) 0.0268(12) Uani 1 1 d .
H6A H -0.2520 0.5809 0.3831 0.032 Uiso 1 1 calc R
C7A C -0.5803(5) 0.6043(4) 0.3920(4) 0.0234(11) Uani 1 1 d .
H7A H -0.6186 0.5340 0.3912 0.028 Uiso 1 1 calc R
C8A C -0.6714(4) 0.9027(4) 0.4298(4) 0.0200(10) Uani 1 1 d .
H8A H -0.6298 0.9715 0.4514 0.024 Uiso 1 1 calc R
C9A C -0.5929(5) 0.8110(4) 0.4307(4) 0.0216(11) Uani 1 1 d .
H9A H -0.5009 0.8182 0.4510 0.026 Uiso 1 1 calc R
C10A C -0.6545(5) 0.7061(4) 0.4005(4) 0.0200(10) Uani 1 1 d .
C11A C -0.7917(5) 0.6991(4) 0.3745(4) 0.0229(11) Uani 1 1 d .
H11A H -0.8351 0.6304 0.3574 0.028 Uiso 1 1 calc R
C12A C -0.8626(5) 0.7969(4) 0.3745(4) 0.0218(11) Uani 1 1 d .
H12A H -0.9545 0.7919 0.3565 0.026 Uiso 1 1 calc R
N1A N -0.0635(4) 0.2157(3) 0.3879(3) 0.0161(8) Uani 1 1 d .
N2A N -0.4126(4) 0.5037(4) 0.3758(3) 0.0286(10) Uani 1 1 d .
N3A N -0.4627(4) 0.6118(4) 0.3857(3) 0.0289(10) Uani 1 1 d .
N4A N -0.8053(4) 0.8988(3) 0.3992(3) 0.0158(8) Uani 1 1 d .
O1B O -0.1014(3) -0.0498(2) 0.4172(2) 0.0168(7) Uani 1 1 d .
O2B O -0.1375(3) -0.0513(2) 0.2420(2) 0.0191(7) Uani 1 1 d .
O3B O -0.1299(3) -0.3440(3) 0.2491(2) 0.0200(7) Uani 1 1 d .
O4B O -0.2568(3) -0.3336(3) 0.0778(2) 0.0187(7) Uani 1 1 d .

loop_
_atom_site_aniso_label
_atom_site_aniso_U_11
_atom_site_aniso_U_22
_atom_site_aniso_U_33
_atom_site_aniso_U_23
_atom_site_aniso_U_13
_atom_site_aniso_U_12
Cd1 0.0139(2) 0.0120(2) 0.0200(2) 0.00203(14) 0.00803(14) 0.00142(13)
C1A 0.030(3) 0.017(3) 0.022(2) 0.000(2) 0.010(2) 0.000(2)
C1B 0.010(2) 0.011(2) 0.020(2) -0.0023(19) 0.0032(19) 0.0061(17)
C2A 0.020(3) 0.026(3) 0.025(3) -0.002(2) 0.010(2) -0.001(2)
C2B 0.015(2) 0.019(3) 0.029(3) -0.008(2) 0.013(2) -0.0016(19)
C3A 0.027(3) 0.019(3) 0.027(3) 0.001(2) 0.011(2) 0.004(2)
C3B 0.015(2) 0.021(3) 0.025(2) -0.005(2) 0.0062(19) -0.003(2)
C4A 0.032(3) 0.018(3) 0.030(3) 0.000(2) 0.010(2) 0.001(2)
C4B 0.014(2) 0.009(2) 0.025(2) -0.0006(19) 0.009(2) -0.0056(18)
C5A 0.020(3) 0.033(3) 0.026(3) -0.001(2) 0.008(2) 0.002(2)
C6A 0.029(3) 0.020(3) 0.034(3) 0.004(2) 0.014(2) 0.002(2)
C7A 0.023(3) 0.022(3) 0.025(3) 0.001(2) 0.007(2) 0.003(2)
C8A 0.017(3) 0.015(2) 0.027(3) -0.001(2) 0.006(2) 0.000(2)
C9A 0.016(2) 0.026(3) 0.024(2) 0.000(2) 0.008(2) 0.005(2)
C10A 0.021(3) 0.020(3) 0.021(2) -0.004(2) 0.009(2) 0.004(2)
C11A 0.023(3) 0.019(3) 0.027(3) -0.001(2) 0.008(2) -0.001(2)
C12A 0.020(3) 0.025(3) 0.019(2) -0.003(2) 0.005(2) -0.002(2)
N1A 0.016(2) 0.011(2) 0.022(2) 0.0018(16) 0.0075(16) 0.0037(15)
N2A 0.025(2) 0.022(2) 0.040(3) 0.001(2) 0.013(2) 0.0061(19)
N3A 0.029(3) 0.019(2) 0.044(3) 0.001(2) 0.019(2) 0.0061(19)
N4A 0.014(2) 0.018(2) 0.0166(19) -0.0039(16) 0.0066(16) 0.0031(16)
O1B 0.0175(17) 0.0144(17) 0.0185(16) -0.0015(13) 0.0060(13) -0.0023(13)
O2B 0.0246(18) 0.0167(18) 0.0184(16) 0.0027(13) 0.0105(14) 0.0008(14)
O3B 0.0169(17) 0.0215(18) 0.0214(16) -0.0016(14) 0.0061(14) 0.0005(14)
O4B 0.0186(17) 0.0184(17) 0.0194(16) -0.0074(14) 0.0068(13) -0.0023(13)

loop_
_atom_type_symbol
_atom_type_description
_atom_type_scat_dispersion_real
_atom_type_scat_dispersion_imag
_atom_type_scat_source
C C 0.0033 0.0016 'International Tables Vol C Tables 4.2.6.8 and 6.1.1.4'
H H 0.0000 0.0000 'International Tables Vol C Tables 4.2.6.8 and 6.1.1.4'
N N 0.0061 0.0033 'International Tables Vol C Tables 4.2.6.8 and 6.1.1.4'
O O 0.0106 0.0060 'International Tables Vol C Tables 4.2.6.8 and 6.1.1.4'
Cd Cd -0.8075 1.2024 'International Tables Vol C Tables 4.2.6.8 and 6.1.1.4'

loop_
_geom_angle_atom_site_label_1
_geom_angle_atom_site_label_2
_geom_angle_atom_site_label_3
_geom_angle
_geom_angle_site_symmetry_1
_geom_angle_site_symmetry_3
O1B Cd1 N1A 88.40(12) . .
O1B Cd1 O4B 164.46(10) . 2
N1A Cd1 O4B 92.39(12) . 2
O1B Cd1 N4A 90.71(12) . 1_645
N1A Cd1 N4A 178.88(13) . 1_645
O4B Cd1 N4A 88.65(12) 2 1_645
O1B Cd1 O1B 72.28(11) . 3_556
N1A Cd1 O1B 87.44(11) . 3_556
O4B Cd1 O1B 92.24(10) 2 3_556
N4A Cd1 O1B 92.92(11) 1_645 3_556
O1B Cd1 O3B 140.90(10) . 2
N1A Cd1 O3B 84.70(12) . 2
O4B Cd1 O3B 54.55(10) 2 2
N4A Cd1 O3B 95.58(12) 1_645 2
O1B Cd1 O3B 145.34(10) 3_556 2
O1B Cd1 C4B 167.93(12) . 2
N1A Cd1 C4B 87.73(13) . 2
O4B Cd1 C4B 27.36(11) 2 2
N4A Cd1 C4B 93.02(13) 1_645 2
O1B Cd1 C4B 118.93(12) 3_556 2
O3B Cd1 C4B 27.21(11) 2 2
N1A C1A C2A 123.3(4) . .
O2B C1B O1B 121.3(4) . .
O2B C1B C2B 122.2(4) . .
O1B C1B C2B 116.5(4) . .
C1A C2A C3A 118.5(4) . .
C1B C2B C3B 115.6(4) . .
C2A C3A C4A 118.5(4) . .
C2A C3A C6A 122.0(4) . .
C4A C3A C6A 119.4(4) . .
C4B C3B C2B 116.5(4) . .
C5A C4A C3A 118.0(5) . .
O3B C4B O4B 122.6(4) . .
O3B C4B C3B 120.4(4) . .
O4B C4B C3B 117.0(4) . .
O3B C4B Cd1 65.3(2) . 2_545
O4B C4B Cd1 57.4(2) . 2_545
C3B C4B Cd1 174.3(3) . 2_545
N1A C5A C4A 124.1(5) . .
N2A C6A C3A 120.1(5) . .
N3A C7A C10A 120.5(4) . .
N4A C8A C9A 123.8(4) . .
C8A C9A C10A 118.6(4) . .
C11A C10A C9A 118.5(4) . .
C11A C10A C7A 118.7(4) . .
C9A C10A C7A 122.8(4) . .
C12A C11A C10A 118.6(4) . .
N4A C12A C11A 123.4(4) . .
C1A N1A C5A 117.5(4) . .
C1A N1A Cd1 122.4(3) . .
C5A N1A Cd1 120.0(3) . .
C6A N2A N3A 110.1(4) . .
C7A N3A N2A 110.4(4) . .
C8A N4A C12A 116.9(4) . .
C8A N4A Cd1 122.0(3) . 1_465
C12A N4A Cd1 121.0(3) . 1_465
C1B O1B Cd1 103.7(3) . .
C1B O1B Cd1 148.3(3) . 3_556
Cd1 O1B Cd1 107.72(11) . 3_556
C4B O3B Cd1 87.5(3) . 2_545
C4B O4B Cd1 95.3(3) . 2_545

loop_
_geom_bond_atom_site_label_1
_geom_bond_atom_site_label_2
_geom_bond_distance
_geom_bond_site_symmetry_2
Cd1 O1B 2.313(3) .
Cd1 N1A 2.315(4) .
Cd1 O4B 2.318(3) 2
Cd1 N4A 2.330(4) 1_645
Cd1 O1B 2.384(3) 3_556
Cd1 O3B 2.492(3) 2
Cd1 C4B 2.741(5) 2
C1A N1A 1.331(6) .
C1A C2A 1.388(7) .
C1B O2B 1.248(5) .
C1B O1B 1.283(5) .
C1B C2B 1.509(6) .
C2A C3A 1.392(7) .
C2B C3B 1.530(6) .
C3A C4A 1.403(7) .
C3A C6A 1.476(7) .
C3B C4B 1.528(6) .
C4A C5A 1.372(7) .
C4B O3B 1.254(5) .
C4B O4B 1.265(5) .
C4B Cd1 2.741(4) 2_545
C5A N1A 1.341(6) .
C6A N2A 1.276(6) .
C7A N3A 1.288(6) .
C7A C10A 1.473(6) .
C8A N4A 1.348(5) .
C8A C9A 1.373(6) .
C9A C10A 1.405(7) .
C10A C11A 1.389(6) .
C11A C12A 1.389(7) .
C12A N4A 1.348(6) .
N2A N3A 1.417(6) .
N4A Cd1 2.330(4) 1_465
O1B Cd1 2.384(3) 3_556
O3B Cd1 2.492(3) 2_545
O4B Cd1 2.318(3) 2_545
